data_7700120
loop_
_publ_author_name
'Quinlivan, Patrick J.'
'Shlian, Daniel G.'
'Amemiya, Erika'
'Parkin, Gerard'

_publ_section_title
;
 Reactivity of the carbodiphosphorane, (Ph<sub>3</sub>P)<sub>2</sub>C,
 towards main group metal alkyl compounds: coordination and
 cyclometalation.
;
_journal_issue 25
_journal_name_full 'Dalton transactions (Cambridge, England : 2003)'
_journal_page_first 9139
_journal_page_last 9151
_journal_paper_doi 10.1039/c9dt00678h
_journal_volume 48
_journal_year 2019
_chemical_formula_sum 'C44 H38 P2 Zn'
_chemical_formula_weight 694.05
_space_group_crystal_system triclinic
_space_group_IT_number 2
_space_group_name_Hall '-P 1'
_space_group_name_H-M_alt 'P -1'
_symmetry_space_group_name_Hall '-P 1'
_symmetry_space_group_name_H-M 'P -1'
_atom_sites_solution_hydrogens geom
_audit_creation_method SHELXL-2014/7
_audit_update_record
;
2019-02-13 deposited with the CCDC.    2019-04-29 downloaded from the CCDC.
;
_cell_angle_alpha 84.5871(7)
_cell_angle_beta 79.0720(7)
_cell_angle_gamma 68.9662(7)
_cell_formula_units_Z 2
_cell_length_a 9.8391(4)
_cell_length_b 10.8636(5)
_cell_length_c 18.2683(8)
_cell_measurement_reflns_used 9891
_cell_measurement_temperature 130(2)
_cell_measurement_theta_max 31.71
_cell_measurement_theta_min 2.25
_cell_volume 1788.77(14)
_computing_cell_refinement 'Bruker SAINT'
_computing_data_collection 'Bruker APEX2'
_computing_data_reduction 'Bruker SAINT'
_computing_molecular_graphics 'Bruker SHELXTL'
_computing_publication_material 'Bruker SHELXTL'
_computing_structure_refinement 'SHELXL-2014/7 (Sheldrick, 2014)'
_computing_structure_solution 'SHELXS-97 (Sheldrick 2008)'
_diffrn_ambient_temperature 130(2)
_diffrn_measured_fraction_theta_full 1.000
_diffrn_measured_fraction_theta_max 0.989
_diffrn_measurement_device_type 'Bruker APEX-II CCD'
_diffrn_measurement_method '\f and \w scans'
_diffrn_radiation_type MoK\a
_diffrn_radiation_wavelength 0.71073
_diffrn_reflns_av_R_equivalents 0.0519
_diffrn_reflns_av_unetI/netI 0.0698
_diffrn_reflns_Laue_measured_fraction_full 1.000
_diffrn_reflns_Laue_measured_fraction_max 0.989
_diffrn_reflns_limit_h_max 14
_diffrn_reflns_limit_h_min -14
_diffrn_reflns_limit_k_max 16
_diffrn_reflns_limit_k_min -16
_diffrn_reflns_limit_l_max 27
_diffrn_reflns_limit_l_min -27
_diffrn_reflns_number 31819
_diffrn_reflns_point_group_measured_fraction_full 1.000
_diffrn_reflns_point_group_measured_fraction_max 0.989
_diffrn_reflns_theta_full 25.000
_diffrn_reflns_theta_max 31.780
_diffrn_reflns_theta_min 2.009
_exptl_absorpt_coefficient_mu 0.806
_exptl_absorpt_correction_T_max 0.7463
_exptl_absorpt_correction_T_min 0.6652
_exptl_absorpt_correction_type empirical
_exptl_absorpt_process_details sadabs
_exptl_crystal_colour yellow
_exptl_crystal_density_diffrn 1.289
_exptl_crystal_description plate
_exptl_crystal_F_000 724
_exptl_crystal_size_max 0.210
_exptl_crystal_size_mid 0.130
_exptl_crystal_size_min 0.020
_refine_diff_density_max 0.676
_refine_diff_density_min -0.884
_refine_diff_density_rms 0.091
_refine_ls_extinction_method none
_refine_ls_goodness_of_fit_ref 1.176
_refine_ls_hydrogen_treatment constr
_refine_ls_matrix_type full
_refine_ls_number_parameters 425
_refine_ls_number_reflns 12057
_refine_ls_number_restraints 0
_refine_ls_restrained_S_all 1.176
_refine_ls_R_factor_all 0.0844
_refine_ls_R_factor_gt 0.0513
_refine_ls_shift/su_max 0.001
_refine_ls_shift/su_mean 0.000
_refine_ls_structure_factor_coef Fsqd
_refine_ls_weighting_details 'w=1/[\s^2^(Fo^2^)+(0.0601P)^2^] where P=(Fo^2^+2Fc^2^)/3'
_refine_ls_weighting_scheme calc
_refine_ls_wR_factor_gt 0.1305
_refine_ls_wR_factor_ref 0.1442
_reflns_Friedel_coverage 0.000
_reflns_number_gt 8311
_reflns_number_total 12057
_reflns_threshold_expression 'I > 2\s(I)'
_cod_data_source_file c9dt00678h2.cif
_cod_data_source_block CP2ZnMe
_cod_depositor_comments 'Adding full bibliography for 7700119--7700124.cif.'
_cod_database_code 7700120
_shelx_shelxl_version_number 2014/7
_shelx_space_group_comment
; 
The symmetry employed for this shelxl refinement is uniquely defined 
by the following loop, which should always be used as a source of 
symmetry information in preference to the above space-group names. 
They are only intended as comments. 
;
_shelx_estimated_absorpt_t_min 0.849
_shelx_estimated_absorpt_t_max 0.984

loop_
_space_group_symop_operation_xyz
'x, y, z'
'-x, -y, -z'

loop_
_atom_site_label
_atom_site_type_symbol
_atom_site_fract_x
_atom_site_fract_y
_atom_site_fract_z
_atom_site_U_iso_or_equiv
_atom_site_adp_type
_atom_site_occupancy
_atom_site_site_symmetry_order
_atom_site_calc_flag
_atom_site_refinement_flags_posn
_atom_site_refinement_flags_adp
Zn Zn 0.69736(3) 0.53795(3) 0.15595(2) 0.02426(9) Uani 1 1 d . .
P1 P 0.96053(6) 0.45824(5) 0.25569(3) 0.01336(11) Uani 1 1 d . .
P2 P 0.85519(6) 0.25462(5) 0.20650(3) 0.01346(11) Uani 1 1 d . .
C1 C 0.8466(2) 0.4079(2) 0.21898(12) 0.0160(4) Uani 1 1 d . .
C2 C 0.6684(3) 0.7274(3) 0.13693(19) 0.0449(8) Uani 1 1 d . .
H2A H 0.5901 0.7672 0.1068 0.067 Uiso 1 1 calc R U
H2B H 0.7605 0.7367 0.1101 0.067 Uiso 1 1 calc R U
H2C H 0.6402 0.7721 0.1845 0.067 Uiso 1 1 calc R U
C11 C 0.8657(2) 0.5627(2) 0.33584(11) 0.0154(4) Uani 1 1 d . .
C12 C 0.9421(2) 0.5783(2) 0.38969(12) 0.0183(4) Uani 1 1 d . .
H12A H 1.0468 0.5403 0.3828 0.022 Uiso 1 1 calc R U
C13 C 0.8650(3) 0.6494(2) 0.45321(12) 0.0201(4) Uani 1 1 d . .
H13A H 0.9171 0.6587 0.4899 0.024 Uiso 1 1 calc R U
C14 C 0.7135(3) 0.7065(2) 0.46323(12) 0.0228(5) Uani 1 1 d . .
H14A H 0.6612 0.7540 0.5070 0.027 Uiso 1 1 calc R U
C15 C 0.6368(3) 0.6945(2) 0.40924(14) 0.0255(5) Uani 1 1 d . .
H15A H 0.5325 0.7361 0.4155 0.031 Uiso 1 1 calc R U
C16 C 0.7128(2) 0.6217(2) 0.34613(13) 0.0212(5) Uani 1 1 d . .
H16A H 0.6600 0.6122 0.3098 0.025 Uiso 1 1 calc R U
C21 C 1.0433(2) 0.5548(2) 0.18722(12) 0.0163(4) Uani 1 1 d . .
C22 C 1.0821(2) 0.5138(2) 0.11371(12) 0.0215(5) Uani 1 1 d . .
H22A H 1.0662 0.4375 0.1015 0.026 Uiso 1 1 calc R U
C23 C 1.1438(3) 0.5838(3) 0.05819(13) 0.0262(5) Uani 1 1 d . .
H23A H 1.1728 0.5537 0.0085 0.031 Uiso 1 1 calc R U
C24 C 1.1630(3) 0.6976(2) 0.07500(13) 0.0247(5) Uani 1 1 d . .
H24A H 1.2039 0.7462 0.0369 0.030 Uiso 1 1 calc R U
C25 C 1.1225(3) 0.7400(3) 0.14752(14) 0.0292(5) Uani 1 1 d . .
H25A H 1.1347 0.8184 0.1592 0.035 Uiso 1 1 calc R U
C26 C 1.0637(3) 0.6681(2) 0.20371(13) 0.0244(5) Uani 1 1 d . .
H26A H 1.0376 0.6970 0.2536 0.029 Uiso 1 1 calc R U
C31 C 1.1118(2) 0.3316(2) 0.29373(11) 0.0151(4) Uani 1 1 d . .
C32 C 1.0758(2) 0.2570(2) 0.35619(12) 0.0175(4) Uani 1 1 d . .
H32A H 0.9756 0.2768 0.3791 0.021 Uiso 1 1 calc R U
C33 C 1.1862(3) 0.1539(2) 0.38482(13) 0.0228(5) Uani 1 1 d . .
H33A H 1.1612 0.1032 0.4270 0.027 Uiso 1 1 calc R U
C34 C 1.3332(3) 0.1253(2) 0.35153(14) 0.0272(5) Uani 1 1 d . .
H34A H 1.4086 0.0543 0.3705 0.033 Uiso 1 1 calc R U
C35 C 1.3690(3) 0.2005(3) 0.29082(14) 0.0289(6) Uani 1 1 d . .
H35A H 1.4696 0.1817 0.2688 0.035 Uiso 1 1 calc R U
C36 C 1.2591(2) 0.3041(2) 0.26135(13) 0.0216(5) Uani 1 1 d . .
H36A H 1.2848 0.3551 0.2196 0.026 Uiso 1 1 calc R U
C41 C 1.0293(2) 0.1429(2) 0.15761(11) 0.0155(4) Uani 1 1 d . .
C42 C 1.0504(3) 0.1383(2) 0.08043(13) 0.0250(5) Uani 1 1 d . .
H42A H 0.9712 0.1855 0.0545 0.030 Uiso 1 1 calc R U
C43 C 1.1875(3) 0.0645(3) 0.04080(14) 0.0323(6) Uani 1 1 d . .
H43A H 1.2012 0.0611 -0.0120 0.039 Uiso 1 1 calc R U
C44 C 1.3031(3) -0.0036(2) 0.07832(14) 0.0261(5) Uani 1 1 d . .
H44A H 1.3961 -0.0545 0.0514 0.031 Uiso 1 1 calc R U
C45 C 1.2837(2) 0.0024(2) 0.15526(13) 0.0218(5) Uani 1 1 d . .
H45A H 1.3638 -0.0431 0.1809 0.026 Uiso 1 1 calc R U
C46 C 1.1470(2) 0.0748(2) 0.19489(12) 0.0176(4) Uani 1 1 d . .
H46A H 1.1338 0.0780 0.2476 0.021 Uiso 1 1 calc R U
C51 C 0.8105(2) 0.1630(2) 0.29079(11) 0.0163(4) Uani 1 1 d . .
C52 C 0.7220(2) 0.2351(2) 0.35259(12) 0.0200(4) Uani 1 1 d . .
H52A H 0.6932 0.3285 0.3508 0.024 Uiso 1 1 calc R U
C53 C 0.6761(3) 0.1714(3) 0.41636(13) 0.0253(5) Uani 1 1 d . .
H53A H 0.6176 0.2211 0.4585 0.030 Uiso 1 1 calc R U
C54 C 0.7153(3) 0.0350(3) 0.41886(14) 0.0321(6) Uani 1 1 d . .
H54A H 0.6827 -0.0084 0.4625 0.039 Uiso 1 1 calc R U
C55 C 0.8019(3) -0.0379(3) 0.35762(16) 0.0368(7) Uani 1 1 d . .
H55A H 0.8285 -0.1311 0.3592 0.044 Uiso 1 1 calc R U
C56 C 0.8494(3) 0.0260(2) 0.29415(14) 0.0273(5) Uani 1 1 d . .
H56A H 0.9092 -0.0241 0.2524 0.033 Uiso 1 1 calc R U
C61 C 0.7140(2) 0.2674(2) 0.15206(11) 0.0180(4) Uani 1 1 d . .
C62 C 0.6884(3) 0.1542(3) 0.13721(13) 0.0259(5) Uani 1 1 d . .
H65A H 0.7474 0.0694 0.1534 0.031 Uiso 1 1 calc R U
C63 C 0.5741(3) 0.1685(3) 0.09806(14) 0.0342(6) Uani 1 1 d . .
H64A H 0.5546 0.0931 0.0874 0.041 Uiso 1 1 calc R U
C64 C 0.4899(3) 0.2930(3) 0.07489(14) 0.0375(7) Uani 1 1 d . .
H63A H 0.4119 0.3027 0.0485 0.045 Uiso 1 1 calc R U
C65 C 0.5176(3) 0.4027(3) 0.08960(13) 0.0300(6) Uani 1 1 d . .
H62A H 0.4582 0.4869 0.0729 0.036 Uiso 1 1 calc R U
C66 C 0.6316(2) 0.3946(3) 0.12881(12) 0.0223(5) Uani 1 1 d . .
C71 C 0.3285(4) 0.6932(4) 0.29885(18) 0.0468(8) Uani 1 1 d . .
H71A H 0.3517 0.7197 0.2484 0.056 Uiso 1 1 calc R U
C72 C 0.2392(4) 0.7865(3) 0.3502(2) 0.0503(9) Uani 1 1 d . .
H72A H 0.1999 0.8765 0.3348 0.060 Uiso 1 1 calc R U
C73 C 0.2068(3) 0.7486(3) 0.42428(19) 0.0405(7) Uani 1 1 d . .
H73A H 0.1453 0.8122 0.4599 0.049 Uiso 1 1 calc R U
C74 C 0.2657(3) 0.6163(3) 0.44572(16) 0.0349(6) Uani 1 1 d . .
H74A H 0.2459 0.5892 0.4964 0.042 Uiso 1 1 calc R U
C75 C 0.3523(3) 0.5251(3) 0.39348(16) 0.0340(6) Uani 1 1 d . .
H75A H 0.3911 0.4347 0.4081 0.041 Uiso 1 1 calc R U
C76 C 0.3838(3) 0.5631(3) 0.32008(16) 0.0361(6) Uani 1 1 d . .
H76A H 0.4437 0.4992 0.2843 0.043 Uiso 1 1 calc R U

loop_
_atom_site_aniso_label
_atom_site_aniso_U_11
_atom_site_aniso_U_22
_atom_site_aniso_U_33
_atom_site_aniso_U_23
_atom_site_aniso_U_13
_atom_site_aniso_U_12
Zn 0.02113(15) 0.02483(16) 0.02253(15) 0.00349(11) -0.00486(11) -0.00334(11)
P1 0.0138(2) 0.0142(3) 0.0125(2) -0.00128(19) -0.00131(19) -0.0056(2)
P2 0.0137(2) 0.0155(3) 0.0120(2) -0.00141(19) -0.00162(19) -0.0061(2)
C1 0.0155(10) 0.0152(10) 0.0182(10) -0.0001(8) -0.0051(8) -0.0056(8)
C2 0.0394(17) 0.0256(15) 0.057(2) 0.0098(13) -0.0073(14) 0.0005(12)
C11 0.0185(10) 0.0137(9) 0.0132(9) -0.0011(7) 0.0005(8) -0.0061(8)
C12 0.0198(10) 0.0178(10) 0.0178(10) -0.0013(8) -0.0042(8) -0.0064(8)
C13 0.0305(12) 0.0169(10) 0.0141(10) -0.0017(8) -0.0043(9) -0.0092(9)
C14 0.0302(12) 0.0227(11) 0.0147(10) -0.0050(9) 0.0086(9) -0.0134(10)
C15 0.0185(11) 0.0286(13) 0.0277(12) -0.0087(10) 0.0050(9) -0.0088(10)
C16 0.0176(10) 0.0278(12) 0.0191(10) -0.0056(9) -0.0011(8) -0.0088(9)
C21 0.0143(9) 0.0177(10) 0.0165(10) 0.0009(8) -0.0021(8) -0.0057(8)
C22 0.0236(11) 0.0237(12) 0.0174(10) -0.0026(9) 0.0013(9) -0.0106(9)
C23 0.0277(12) 0.0359(14) 0.0160(11) 0.0012(10) -0.0011(9) -0.0141(11)
C24 0.0218(11) 0.0297(13) 0.0222(11) 0.0080(10) -0.0028(9) -0.0112(10)
C25 0.0352(14) 0.0288(13) 0.0301(13) 0.0021(10) -0.0018(11) -0.0215(11)
C26 0.0311(13) 0.0256(12) 0.0199(11) -0.0023(9) -0.0001(9) -0.0159(10)
C31 0.0157(9) 0.0157(10) 0.0149(9) -0.0041(8) -0.0034(8) -0.0054(8)
C32 0.0177(10) 0.0196(11) 0.0153(10) -0.0026(8) -0.0034(8) -0.0059(8)
C33 0.0301(12) 0.0203(11) 0.0187(11) 0.0011(9) -0.0098(9) -0.0070(10)
C34 0.0234(12) 0.0264(12) 0.0267(12) -0.0052(10) -0.0122(10) 0.0024(10)
C35 0.0147(11) 0.0387(15) 0.0296(13) -0.0067(11) -0.0056(9) -0.0027(10)
C36 0.0176(10) 0.0249(12) 0.0222(11) -0.0039(9) -0.0016(9) -0.0075(9)
C41 0.0168(10) 0.0160(10) 0.0149(9) -0.0016(8) -0.0001(8) -0.0081(8)
C42 0.0212(11) 0.0317(13) 0.0177(11) -0.0024(9) -0.0032(9) -0.0035(10)
C43 0.0294(13) 0.0433(16) 0.0171(11) -0.0054(11) 0.0034(10) -0.0066(12)
C44 0.0190(11) 0.0274(13) 0.0271(12) -0.0065(10) 0.0043(9) -0.0051(10)
C45 0.0188(11) 0.0188(11) 0.0284(12) -0.0036(9) -0.0062(9) -0.0055(9)
C46 0.0200(10) 0.0167(10) 0.0165(10) -0.0038(8) -0.0026(8) -0.0065(8)
C51 0.0165(10) 0.0181(10) 0.0148(9) 0.0004(8) -0.0022(8) -0.0071(8)
C52 0.0178(10) 0.0231(11) 0.0188(10) -0.0017(9) -0.0008(8) -0.0075(9)
C53 0.0217(11) 0.0370(14) 0.0162(11) -0.0016(10) 0.0010(9) -0.0111(10)
C54 0.0322(14) 0.0409(16) 0.0223(12) 0.0122(11) -0.0007(10) -0.0167(12)
C55 0.0418(16) 0.0249(14) 0.0380(15) 0.0078(11) 0.0034(12) -0.0121(12)
C56 0.0335(13) 0.0198(12) 0.0235(12) -0.0014(9) 0.0072(10) -0.0091(10)
C61 0.0146(10) 0.0297(12) 0.0120(9) -0.0049(8) 0.0003(8) -0.0107(9)
C62 0.0235(12) 0.0369(14) 0.0216(11) -0.0091(10) 0.0016(9) -0.0165(11)
C63 0.0262(13) 0.0588(19) 0.0267(13) -0.0204(13) 0.0036(10) -0.0250(13)
C64 0.0167(12) 0.075(2) 0.0230(12) -0.0154(13) -0.0035(10) -0.0148(13)
C65 0.0177(11) 0.0511(17) 0.0177(11) -0.0062(11) -0.0052(9) -0.0052(11)
C66 0.0140(10) 0.0364(13) 0.0137(10) -0.0025(9) -0.0016(8) -0.0054(9)
C71 0.0510(19) 0.062(2) 0.0410(17) 0.0187(16) -0.0229(15) -0.0328(17)
C72 0.054(2) 0.0325(16) 0.074(2) 0.0212(16) -0.0369(18) -0.0198(15)
C73 0.0368(16) 0.0312(15) 0.058(2) -0.0073(14) -0.0163(14) -0.0113(12)
C74 0.0331(14) 0.0373(15) 0.0368(15) 0.0038(12) -0.0047(12) -0.0170(12)
C75 0.0281(13) 0.0300(14) 0.0435(16) 0.0079(12) -0.0018(12) -0.0140(11)
C76 0.0319(14) 0.0421(17) 0.0395(16) -0.0002(13) -0.0042(12) -0.0204(13)

loop_
_atom_type_symbol
_atom_type_description
_atom_type_scat_dispersion_real
_atom_type_scat_dispersion_imag
_atom_type_scat_source
C C 0.0033 0.0016 'International Tables Vol C Tables 4.2.6.8 and 6.1.1.4'
H H 0.0000 0.0000 'International Tables Vol C Tables 4.2.6.8 and 6.1.1.4'
P P 0.1023 0.0942 'International Tables Vol C Tables 4.2.6.8 and 6.1.1.4'
Zn Zn 0.2839 1.4301 'International Tables Vol C Tables 4.2.6.8 and 6.1.1.4'

loop_
_geom_angle_atom_site_label_1
_geom_angle_atom_site_label_2
_geom_angle_atom_site_label_3
_geom_angle
C2 Zn C66 141.81(12)
C2 Zn C1 125.43(12)
C66 Zn C1 92.67(9)
C1 P1 C21 110.56(10)
C1 P1 C31 117.42(10)
C21 P1 C31 106.76(10)
C1 P1 C11 112.49(10)
C21 P1 C11 106.83(10)
C31 P1 C11 101.95(9)
C1 P2 C61 107.43(11)
C1 P2 C51 115.78(10)
C61 P2 C51 103.87(10)
C1 P2 C41 117.00(10)
C61 P2 C41 106.74(10)
C51 P2 C41 104.94(10)
P2 C1 P1 129.42(13)
P2 C1 Zn 108.41(10)
P1 C1 Zn 120.54(11)
C16 C11 C12 119.1(2)
C16 C11 P1 119.16(16)
C12 C11 P1 121.66(16)
C13 C12 C11 120.1(2)
C14 C13 C12 120.4(2)
C13 C14 C15 120.0(2)
C14 C15 C16 120.0(2)
C11 C16 C15 120.4(2)
C26 C21 C22 119.1(2)
C26 C21 P1 123.70(17)
C22 C21 P1 117.19(16)
C23 C22 C21 120.4(2)
C24 C23 C22 120.2(2)
C25 C24 C23 119.6(2)
C24 C25 C26 120.3(2)
C21 C26 C25 120.4(2)
C36 C31 C32 119.6(2)
C36 C31 P1 122.45(17)
C32 C31 P1 117.92(15)
C33 C32 C31 120.4(2)
C34 C33 C32 119.9(2)
C35 C34 C33 119.8(2)
C34 C35 C36 120.9(2)
C31 C36 C35 119.5(2)
C42 C41 C46 119.3(2)
C42 C41 P2 118.95(17)
C46 C41 P2 121.34(16)
C41 C42 C43 120.3(2)
C44 C43 C42 120.0(2)
C43 C44 C45 120.1(2)
C44 C45 C46 120.1(2)
C45 C46 C41 120.3(2)
C56 C51 C52 118.8(2)
C56 C51 P2 123.14(17)
C52 C51 P2 117.81(16)
C53 C52 C51 120.5(2)
C52 C53 C54 120.1(2)
C55 C54 C53 120.1(2)
C56 C55 C54 119.7(2)
C55 C56 C51 120.8(2)
C62 C61 C66 123.1(2)
C62 C61 P2 120.22(18)
C66 C61 P2 116.64(17)
C63 C62 C61 118.7(3)
C64 C63 C62 119.6(3)
C65 C64 C63 120.7(2)
C64 C65 C66 122.2(3)
C61 C66 C65 115.6(2)
C61 C66 Zn 114.17(15)
C65 C66 Zn 130.2(2)
C76 C71 C72 120.5(3)
C71 C72 C73 120.0(3)
C72 C73 C74 119.2(3)
C75 C74 C73 119.8(3)
C74 C75 C76 120.8(3)
C71 C76 C75 119.8(3)

loop_
_geom_bond_atom_site_label_1
_geom_bond_atom_site_label_2
_geom_bond_distance
Zn C2 1.980(3)
Zn C66 2.020(3)
Zn C1 2.079(2)
P1 C1 1.673(2)
P1 C21 1.819(2)
P1 C31 1.825(2)
P1 C11 1.827(2)
P2 C1 1.672(2)
P2 C61 1.816(2)
P2 C51 1.823(2)
P2 C41 1.826(2)
C11 C16 1.390(3)
C11 C12 1.402(3)
C12 C13 1.390(3)
C13 C14 1.377(3)
C14 C15 1.391(3)
C15 C16 1.391(3)
C21 C26 1.384(3)
C21 C22 1.394(3)
C22 C23 1.388(3)
C23 C24 1.386(3)
C24 C25 1.382(3)
C25 C26 1.395(3)
C31 C36 1.392(3)
C31 C32 1.401(3)
C32 C33 1.392(3)
C33 C34 1.392(3)
C34 C35 1.382(4)
C35 C36 1.400(3)
C41 C42 1.389(3)
C41 C46 1.394(3)
C42 C43 1.396(3)
C43 C44 1.381(4)
C44 C45 1.387(3)
C45 C46 1.389(3)
C51 C56 1.395(3)
C51 C52 1.397(3)
C52 C53 1.383(3)
C53 C54 1.389(4)
C54 C55 1.388(4)
C55 C56 1.385(3)
C61 C62 1.400(3)
C61 C66 1.401(3)
C62 C63 1.399(3)
C63 C64 1.384(4)
C64 C65 1.375(4)
C65 C66 1.414(3)
C71 C76 1.367(4)
C71 C72 1.381(5)
C72 C73 1.389(5)
C73 C74 1.392(4)
C74 C75 1.372(4)
C75 C76 1.376(4)

loop_
_geom_torsion_atom_site_label_1
_geom_torsion_atom_site_label_2
_geom_torsion_atom_site_label_3
_geom_torsion_atom_site_label_4
_geom_torsion
C61 P2 C1 P1 -172.02(15)
C51 P2 C1 P1 72.48(19)
C41 P2 C1 P1 -52.1(2)
C61 P2 C1 Zn -6.80(13)
C51 P2 C1 Zn -122.30(11)
C41 P2 C1 Zn 113.12(11)
C21 P1 C1 P2 118.56(16)
C31 P1 C1 P2 -4.2(2)
C11 P1 C1 P2 -122.10(16)
C21 P1 C1 Zn -45.12(15)
C31 P1 C1 Zn -167.92(10)
C11 P1 C1 Zn 74.22(14)
C1 P1 C11 C16 -18.3(2)
C21 P1 C11 C16 103.15(19)
C31 P1 C11 C16 -145.02(18)
C1 P1 C11 C12 157.68(17)
C21 P1 C11 C12 -80.83(19)
C31 P1 C11 C12 31.01(19)
C16 C11 C12 C13 1.5(3)
P1 C11 C12 C13 -174.53(16)
C11 C12 C13 C14 -0.9(3)
C12 C13 C14 C15 -0.8(3)
C13 C14 C15 C16 1.9(4)
C12 C11 C16 C15 -0.4(3)
P1 C11 C16 C15 175.72(18)
C14 C15 C16 C11 -1.3(4)
C1 P1 C21 C26 139.3(2)
C31 P1 C21 C26 -91.9(2)
C11 P1 C21 C26 16.6(2)
C1 P1 C21 C22 -38.1(2)
C31 P1 C21 C22 90.71(18)
C11 P1 C21 C22 -160.80(17)
C26 C21 C22 C23 1.6(3)
P1 C21 C22 C23 179.05(18)
C21 C22 C23 C24 -2.0(4)
C22 C23 C24 C25 0.9(4)
C23 C24 C25 C26 0.6(4)
C22 C21 C26 C25 0.0(4)
P1 C21 C26 C25 -177.36(19)
C24 C25 C26 C21 -1.0(4)
C1 P1 C31 C36 112.30(19)
C21 P1 C31 C36 -12.4(2)
C11 P1 C31 C36 -124.31(18)
C1 P1 C31 C32 -65.21(19)
C21 P1 C31 C32 170.08(16)
C11 P1 C31 C32 58.19(18)
C36 C31 C32 C33 -1.4(3)
P1 C31 C32 C33 176.16(16)
C31 C32 C33 C34 0.4(3)
C32 C33 C34 C35 0.9(4)
C33 C34 C35 C36 -1.1(4)
C32 C31 C36 C35 1.2(3)
P1 C31 C36 C35 -176.29(18)
C34 C35 C36 C31 0.1(4)
C1 P2 C41 C42 -89.3(2)
C61 P2 C41 C42 31.0(2)
C51 P2 C41 C42 140.80(18)
C1 P2 C41 C46 82.8(2)
C61 P2 C41 C46 -156.87(18)
C51 P2 C41 C46 -47.0(2)
C46 C41 C42 C43 1.0(4)
P2 C41 C42 C43 173.3(2)
C41 C42 C43 C44 -0.4(4)
C42 C43 C44 C45 -0.7(4)
C43 C44 C45 C46 1.2(4)
C44 C45 C46 C41 -0.6(3)
C42 C41 C46 C45 -0.4(3)
P2 C41 C46 C45 -172.59(16)
C1 P2 C51 C56 -162.13(19)
C61 P2 C51 C56 80.4(2)
C41 P2 C51 C56 -31.5(2)
C1 P2 C51 C52 23.6(2)
C61 P2 C51 C52 -93.86(18)
C41 P2 C51 C52 154.24(17)
C56 C51 C52 C53 1.1(3)
P2 C51 C52 C53 175.58(17)
C51 C52 C53 C54 -1.3(3)
C52 C53 C54 C55 0.7(4)
C53 C54 C55 C56 0.2(4)
C54 C55 C56 C51 -0.4(4)
C52 C51 C56 C55 -0.3(4)
P2 C51 C56 C55 -174.4(2)
C1 P2 C61 C62 -175.61(17)
C51 P2 C61 C62 -52.44(19)
C41 P2 C61 C62 58.14(19)
C1 P2 C61 C66 2.37(19)
C51 P2 C61 C66 125.54(17)
C41 P2 C61 C66 -123.88(17)
C66 C61 C62 C63 -0.8(3)
P2 C61 C62 C63 177.07(17)
C61 C62 C63 C64 0.2(3)
C62 C63 C64 C65 0.3(4)
C63 C64 C65 C66 -0.2(4)
C62 C61 C66 C65 0.8(3)
P2 C61 C66 C65 -177.07(16)
C62 C61 C66 Zn -178.44(16)
P2 C61 C66 Zn 3.6(2)
C64 C65 C66 C61 -0.3(3)
C64 C65 C66 Zn 178.82(18)
C76 C71 C72 C73 1.0(5)
C71 C72 C73 C74 0.1(4)
C72 C73 C74 C75 -1.1(4)
C73 C74 C75 C76 0.9(4)
C72 C71 C76 C75 -1.2(4)
C74 C75 C76 C71 0.2(4)
